data_4062933
_journal_name_full Organometallics
_journal_paper_doi 10.1021/om049775x
_journal_year 2004
_chemical_formula_sum 'C28 H34 Cu2 F4 Fe2 O4 P2 S4'
_chemical_formula_weight 939.51
_space_group_IT_number 14
_symmetry_cell_setting monoclinic
_symmetry_space_group_name_Hall '-P 2ybc'
_symmetry_space_group_name_H-M 'P 1 21/c 1'
_cell_angle_alpha 90.00
_cell_angle_beta 94.806(8)
_cell_angle_gamma 90.00
_cell_formula_units_Z 4
_cell_length_a 11.3709(12)
_cell_length_b 14.5159(12)
_cell_length_c 21.390(2)
_cell_measurement_temperature 293(2)
_cell_volume 3518.1(6)
_diffrn_ambient_temperature 293(2)
_exptl_crystal_density_diffrn 1.774
_cod_depositor_comments
;
The following automatic conversions were performed:
'_symmetry_cell_setting' value 'Monoclinic' changed to 'monoclinic'
according to '/home/saulius/struct/CIF-dictionaries/cif_core.dic'
dictionary named 'cif_core.dic' version 2.4.1 from 2010-06-29.

Automatic conversion script
Id: cif_fix_enum 1527 2010-12-29 10:47:43Z saulius 
;
_cod_original_sg_symbol_H-M 'P 21/c'
_cod_database_code 4062933

loop_
_symmetry_equiv_pos_as_xyz
'x, y, z'
'-x, y+1/2, -z+1/2'
'-x, -y, -z'
'x, -y-1/2, z-1/2'

loop_
_atom_site_label
_atom_site_type_symbol
_atom_site_fract_x
_atom_site_fract_y
_atom_site_fract_z
_atom_site_U_iso_or_equiv
_atom_site_adp_type
_atom_site_occupancy
_atom_site_symmetry_multiplicity
_atom_site_calc_flag
_atom_site_refinement_flags
_atom_site_disorder_assembly
_atom_site_disorder_group
Cu1 Cu 0.39832(5) 0.16181(5) 0.13942(3) 0.05002(17) Uani 1 1 d . . .
Cu2 Cu 0.09423(5) 0.28220(5) 0.13271(3) 0.04894(16) Uani 1 1 d . . .
Fe1 Fe 0.55676(5) 0.11429(5) 0.30691(3) 0.04043(16) Uani 1 1 d . . .
Fe2 Fe -0.04476(5) 0.33214(4) 0.29160(3) 0.03400(15) Uani 1 1 d . . .
S1 S 0.30815(9) 0.16862(8) 0.23122(5) 0.0409(2) Uani 1 1 d . . .
S2 S 0.19905(9) 0.28607(8) 0.22866(5) 0.0396(2) Uani 1 1 d . . .
S3 S 0.59258(9) 0.13372(8) 0.15742(5) 0.0415(2) Uani 1 1 d . . .
S4 S -0.09790(9) 0.31610(7) 0.13688(5) 0.0391(2) Uani 1 1 d . . .
P1 P 0.30435(12) 0.33203(10) 0.04766(6) 0.0537(3) Uani 1 1 d . . .
P2 P 0.16510(11) 0.08979(8) 0.06220(6) 0.0444(3) Uani 1 1 d . . .
O11 O 0.3941(4) 0.2824(4) 0.0868(3) 0.0874(15) Uani 1 1 d . . .
O12 O 0.1873(4) 0.3481(4) 0.0672(2) 0.0773(13) Uani 1 1 d . . .
F13 F 0.2950(6) 0.2966(4) -0.0191(2) 0.1196(19) Uani 1 1 d . . .
F14 F 0.3597(4) 0.4259(3) 0.0331(2) 0.0920(13) Uani 1 1 d . . .
O21 O 0.2900(4) 0.0780(3) 0.0806(2) 0.0715(12) Uani 1 1 d . . .
O22 O 0.0890(4) 0.1449(3) 0.0992(2) 0.0665(10) Uani 1 1 d . . .
F23 F 0.1506(4) 0.1192(3) -0.00678(16) 0.0857(11) Uani 1 1 d . . .
F24 F 0.1107(4) -0.0068(2) 0.05355(18) 0.0748(9) Uani 1 1 d . . .
C1 C 0.4112(4) 0.1931(3) 0.2949(2) 0.0409(9) Uani 1 1 d . . .
C2 C 0.5147(4) 0.2496(3) 0.2927(2) 0.0464(10) Uani 1 1 d . . .
H2A H 0.5344 0.2855 0.2591 0.056 Uiso 1 1 calc R . .
C3 C 0.5808(5) 0.2402(4) 0.3515(3) 0.0600(14) Uani 1 1 d . . .
H3A H 0.6521 0.2693 0.3633 0.072 Uiso 1 1 calc R . .
C4 C 0.5209(5) 0.1799(5) 0.3890(3) 0.0652(15) Uani 1 1 d . . .
H4A H 0.5464 0.1620 0.4296 0.078 Uiso 1 1 calc R . .
C5 C 0.4153(5) 0.1505(4) 0.3550(2) 0.0547(12) Uani 1 1 d . . .
H5A H 0.3591 0.1108 0.3693 0.066 Uiso 1 1 calc R . .
C6 C 0.6105(4) 0.0661(3) 0.2259(2) 0.0428(10) Uani 1 1 d . . .
C7 C 0.5285(4) 0.0028(3) 0.2496(3) 0.0514(11) Uani 1 1 d . . .
H7A H 0.4567 -0.0155 0.2295 0.062 Uiso 1 1 calc R . .
C8 C 0.5765(6) -0.0265(4) 0.3088(3) 0.0626(14) Uani 1 1 d . . .
H8A H 0.5410 -0.0678 0.3347 0.075 Uiso 1 1 calc R . .
C9 C 0.6872(5) 0.0165(4) 0.3230(3) 0.0627(14) Uani 1 1 d . . .
H9A H 0.7364 0.0089 0.3596 0.075 Uiso 1 1 calc R . .
C10 C 0.7096(4) 0.0731(4) 0.2715(2) 0.0515(11) Uani 1 1 d . . .
H10A H 0.7767 0.1086 0.2679 0.062 Uiso 1 1 calc R . .
C11 C 0.1048(4) 0.2602(3) 0.2870(2) 0.0376(9) Uani 1 1 d . . .
C12 C 0.0053(4) 0.1994(3) 0.2824(2) 0.0396(9) Uani 1 1 d . . .
H12A H -0.0179 0.1610 0.2488 0.047 Uiso 1 1 calc R . .
C13 C -0.0510(4) 0.2089(3) 0.3388(2) 0.0452(10) Uani 1 1 d . . .
H13A H -0.1183 0.1773 0.3486 0.054 Uiso 1 1 calc R . .
C14 C 0.0116(4) 0.2738(4) 0.3773(2) 0.0482(10) Uani 1 1 d . . .
H14A H -0.0080 0.2926 0.4167 0.058 Uiso 1 1 calc R . .
C15 C 0.1086(4) 0.3058(3) 0.3467(2) 0.0435(10) Uani 1 1 d . . .
H15A H 0.1646 0.3484 0.3623 0.052 Uiso 1 1 calc R . .
C16 C -0.1141(4) 0.3770(3) 0.2065(2) 0.0375(8) Uani 1 1 d . . .
C17 C -0.0363(4) 0.4452(3) 0.2358(2) 0.0438(10) Uani 1 1 d . . .
H17A H 0.0316 0.4680 0.2199 0.053 Uiso 1 1 calc R . .
C18 C -0.0802(5) 0.4714(3) 0.2926(3) 0.0521(11) Uani 1 1 d . . .
H18A H -0.0465 0.5147 0.3207 0.063 Uiso 1 1 calc R . .
C19 C -0.1844(4) 0.4208(4) 0.2998(2) 0.0526(12) Uani 1 1 d . . .
H19A H -0.2307 0.4252 0.3336 0.063 Uiso 1 1 calc R . .
C20 C -0.2066(4) 0.3623(3) 0.2471(2) 0.0451(10) Uani 1 1 d . . .
H20A H -0.2696 0.3218 0.2401 0.054 Uiso 1 1 calc R . .
C21 C 0.6550(4) 0.0602(4) 0.0971(2) 0.0523(12) Uani 1 1 d . . .
C22 C 0.6270(7) 0.1132(6) 0.0365(3) 0.085(2) Uani 1 1 d . . .
H22A H 0.6650 0.1723 0.0395 0.128 Uiso 1 1 calc R . .
H22B H 0.5432 0.1216 0.0293 0.128 Uiso 1 1 calc R . .
H22C H 0.6551 0.0793 0.0022 0.128 Uiso 1 1 calc R . .
C23 C 0.7873(4) 0.0530(4) 0.1139(3) 0.0625(14) Uani 1 1 d . . .
H23A H 0.8213 0.1136 0.1155 0.094 Uiso 1 1 calc R . .
H23B H 0.8224 0.0170 0.0828 0.094 Uiso 1 1 calc R . .
H23C H 0.8017 0.0239 0.1541 0.094 Uiso 1 1 calc R . .
C24 C 0.5968(6) -0.0335(5) 0.0951(4) 0.079(2) Uani 1 1 d . . .
H24A H 0.5137 -0.0266 0.0840 0.118 Uiso 1 1 calc R . .
H24B H 0.6089 -0.0620 0.1356 0.118 Uiso 1 1 calc R . .
H24C H 0.6308 -0.0713 0.0645 0.118 Uiso 1 1 calc R . .
C25 C -0.1587(5) 0.3968(4) 0.0744(2) 0.0521(11) Uani 1 1 d . . .
C26 C -0.1364(7) 0.3484(6) 0.0135(3) 0.0770(18) Uani 1 1 d . . .
H26A H -0.1777 0.2907 0.0111 0.115 Uiso 1 1 calc R . .
H26B H -0.0534 0.3376 0.0123 0.115 Uiso 1 1 calc R . .
H26C H -0.1642 0.3865 -0.0214 0.115 Uiso 1 1 calc R . .
C27 C -0.0951(6) 0.4890(4) 0.0791(3) 0.0748(17) Uani 1 1 d . . .
H27A H -0.0126 0.4798 0.0747 0.112 Uiso 1 1 calc R . .
H27B H -0.1050 0.5163 0.1192 0.112 Uiso 1 1 calc R . .
H27C H -0.1277 0.5291 0.0465 0.112 Uiso 1 1 calc R . .
C28 C -0.2912(5) 0.4067(5) 0.0819(3) 0.0731(17) Uani 1 1 d . . .
H28A H -0.3280 0.3472 0.0785 0.110 Uiso 1 1 calc R . .
H28B H -0.3263 0.4464 0.0496 0.110 Uiso 1 1 calc R . .
H28C H -0.3021 0.4327 0.1222 0.110 Uiso 1 1 calc R . .

loop_
_atom_site_aniso_label
_atom_site_aniso_U_11
_atom_site_aniso_U_22
_atom_site_aniso_U_33
_atom_site_aniso_U_23
_atom_site_aniso_U_13
_atom_site_aniso_U_12
Cu1 0.0387(3) 0.0643(4) 0.0466(3) 0.0018(3) 0.0007(2) 0.0123(3)
Cu2 0.0442(3) 0.0601(4) 0.0441(3) 0.0015(3) 0.0132(2) 0.0130(3)
Fe1 0.0331(3) 0.0452(3) 0.0423(3) 0.0002(3) -0.0010(2) 0.0027(3)
Fe2 0.0309(3) 0.0354(3) 0.0369(3) -0.0039(2) 0.0104(2) -0.0014(2)
S1 0.0303(5) 0.0490(6) 0.0435(5) -0.0044(5) 0.0046(4) 0.0066(4)
S2 0.0318(5) 0.0462(6) 0.0418(5) 0.0052(4) 0.0094(4) 0.0068(4)
S3 0.0326(5) 0.0463(6) 0.0458(6) -0.0076(4) 0.0047(4) 0.0067(4)
S4 0.0368(5) 0.0412(5) 0.0399(5) 0.0005(4) 0.0060(4) 0.0069(4)
P1 0.0548(7) 0.0587(7) 0.0495(7) 0.0140(6) 0.0150(5) 0.0008(6)
P2 0.0456(6) 0.0449(6) 0.0428(6) -0.0042(5) 0.0045(5) 0.0029(5)
O11 0.071(3) 0.078(3) 0.115(4) 0.044(3) 0.017(3) 0.020(2)
O12 0.060(2) 0.110(4) 0.064(2) 0.035(2) 0.0222(19) 0.013(2)
F13 0.149(5) 0.152(5) 0.063(2) -0.021(3) 0.043(3) -0.026(4)
F14 0.087(3) 0.077(2) 0.113(3) 0.041(2) 0.016(2) -0.012(2)
O21 0.050(2) 0.091(3) 0.072(3) -0.036(2) -0.0049(18) 0.013(2)
O22 0.057(2) 0.063(2) 0.081(3) -0.015(2) 0.0127(19) 0.0077(18)
F23 0.112(3) 0.094(3) 0.0492(18) 0.0121(18) -0.0018(19) 0.012(2)
F24 0.089(2) 0.0528(18) 0.082(2) -0.0135(16) 0.0058(19) -0.0158(17)
C1 0.033(2) 0.048(2) 0.042(2) -0.0045(18) 0.0064(17) 0.0045(17)
C2 0.041(2) 0.040(2) 0.058(3) -0.008(2) 0.005(2) -0.0020(19)
C3 0.047(3) 0.060(3) 0.071(3) -0.027(3) -0.004(2) 0.000(2)
C4 0.057(3) 0.090(4) 0.046(3) -0.009(3) -0.006(2) 0.009(3)
C5 0.047(3) 0.075(3) 0.043(2) 0.004(2) 0.015(2) 0.002(2)
C6 0.032(2) 0.045(2) 0.050(2) -0.0063(19) 0.0015(18) 0.0079(18)
C7 0.045(3) 0.041(2) 0.067(3) -0.005(2) -0.004(2) 0.001(2)
C8 0.070(3) 0.044(3) 0.073(4) 0.011(2) 0.000(3) 0.003(2)
C9 0.050(3) 0.067(3) 0.069(3) 0.002(3) -0.008(2) 0.025(3)
C10 0.032(2) 0.063(3) 0.059(3) -0.009(2) -0.0006(19) 0.008(2)
C11 0.0331(19) 0.040(2) 0.040(2) 0.0023(17) 0.0072(16) 0.0035(17)
C12 0.041(2) 0.034(2) 0.043(2) -0.0006(17) 0.0041(17) -0.0027(17)
C13 0.045(2) 0.047(2) 0.044(2) 0.0051(19) 0.0082(19) -0.010(2)
C14 0.050(2) 0.062(3) 0.033(2) 0.001(2) 0.0059(18) -0.005(2)
C15 0.040(2) 0.050(3) 0.040(2) -0.0043(18) 0.0000(17) -0.0021(19)
C16 0.0334(19) 0.039(2) 0.041(2) 0.0005(17) 0.0073(16) 0.0055(17)
C17 0.044(2) 0.034(2) 0.055(3) 0.0035(19) 0.0113(19) 0.0055(18)
C18 0.060(3) 0.038(2) 0.060(3) -0.009(2) 0.012(2) 0.006(2)
C19 0.048(3) 0.056(3) 0.056(3) -0.005(2) 0.022(2) 0.014(2)
C20 0.028(2) 0.053(3) 0.054(3) 0.004(2) 0.0097(18) 0.0084(18)
C21 0.040(2) 0.061(3) 0.057(3) -0.019(2) 0.006(2) 0.009(2)
C22 0.085(5) 0.119(6) 0.054(3) -0.009(4) 0.017(3) 0.020(4)
C23 0.039(2) 0.069(3) 0.080(4) -0.027(3) 0.010(2) 0.009(2)
C24 0.057(3) 0.085(4) 0.096(5) -0.049(4) 0.015(3) -0.011(3)
C25 0.051(3) 0.059(3) 0.047(2) 0.013(2) 0.005(2) 0.011(2)
C26 0.082(4) 0.105(5) 0.044(3) 0.011(3) 0.004(3) 0.007(4)
C27 0.074(4) 0.064(4) 0.085(4) 0.033(3) -0.001(3) 0.001(3)
C28 0.051(3) 0.090(4) 0.077(4) 0.019(3) 0.001(3) 0.025(3)

loop_
_geom_bond_atom_site_label_1
_geom_bond_atom_site_label_2
_geom_bond_distance
_geom_bond_site_symmetry_2
_geom_bond_publ_flag
Cu1 O11 2.078(4) . ?
Cu1 O21 2.079(4) . ?
Cu1 S3 2.2475(12) . ?
Cu1 S1 2.2921(12) . ?
Cu2 O12 2.061(4) . ?
Cu2 O22 2.117(4) . ?
Cu2 S4 2.2484(12) . ?
Cu2 S2 2.2860(13) . ?
Fe1 C6 2.010(5) . ?
Fe1 C1 2.010(4) . ?
Fe1 C2 2.039(5) . ?
Fe1 C7 2.039(5) . ?
Fe1 C10 2.042(5) . ?
Fe1 C5 2.049(5) . ?
Fe1 C8 2.056(5) . ?
Fe1 C9 2.061(5) . ?
Fe1 C4 2.068(6) . ?
Fe1 C3 2.069(5) . ?
Fe2 C11 2.005(4) . ?
Fe2 C12 2.023(4) . ?
Fe2 C16 2.030(4) . ?
Fe2 C17 2.036(5) . ?
Fe2 C20 2.047(4) . ?
Fe2 C15 2.057(5) . ?
Fe2 C13 2.059(5) . ?
Fe2 C18 2.061(5) . ?
Fe2 C19 2.064(5) . ?
Fe2 C14 2.071(5) . ?
S1 C1 1.757(5) . ?
S1 S2 2.1065(15) . ?
S2 C11 1.752(4) . ?
S3 C6 1.761(5) . ?
S3 C21 1.860(5) . ?
S4 C16 1.755(4) . ?
S4 C25 1.866(5) . ?
P1 O12 1.447(4) . ?
P1 O11 1.456(5) . ?
P1 F13 1.514(5) . ?
P1 F14 1.544(4) . ?
P2 O21 1.452(4) . ?
P2 O22 1.459(4) . ?
P2 F23 1.531(4) . ?
P2 F24 1.538(4) . ?
C1 C5 1.425(7) . ?
C1 C2 1.438(7) . ?
C2 C3 1.417(8) . ?
C3 C4 1.402(9) . ?
C4 C5 1.416(8) . ?
C6 C10 1.430(7) . ?
C6 C7 1.432(7) . ?
C7 C8 1.401(8) . ?
C8 C9 1.415(9) . ?
C9 C10 1.415(8) . ?
C11 C12 1.431(6) . ?
C11 C15 1.436(6) . ?
C12 C13 1.418(6) . ?
C13 C14 1.405(7) . ?
C14 C15 1.407(7) . ?
C16 C20 1.435(6) . ?
C16 C17 1.436(7) . ?
C17 C18 1.404(7) . ?
C18 C19 1.413(8) . ?
C19 C20 1.417(7) . ?
C21 C24 1.511(9) . ?
C21 C22 1.519(9) . ?
C21 C23 1.521(7) . ?
C25 C26 1.518(8) . ?
C25 C27 1.521(9) . ?
C25 C28 1.535(7) . ?
